data_2235552
loop_
_publ_author_name
'Govindaraju, C.'
'Valliappan, R.'
'Sundari, V.'

_publ_section_title
;
 3,3,5,5-Tetramethyl-<i>r</i>-2,<i>c</i>-6-diphenylpiperidin-4-one
;
_journal_coeditor_code LR2058
_journal_issue 7
_journal_name_full 'Acta Crystallographica Section E'
_journal_page_first o2097
_journal_paper_doi 10.1107/S1600536812018983
_journal_volume 68
_journal_year 2012
_chemical_formula_iupac 'C21 H25 N O'
_chemical_formula_moiety 'C21 H25 N O'
_chemical_formula_sum 'C21 H25 N O'
_chemical_formula_weight 307.42
_chemical_name_systematic
;
3,3,5,5-Tetramethyl-<i>r</i>-2,<i>c</i>-6-diphenylpiperidin-4-one
;
_space_group_IT_number 2
_symmetry_cell_setting triclinic
_symmetry_space_group_name_Hall '-P 1'
_symmetry_space_group_name_H-M 'P -1'
_atom_sites_solution_hydrogens geom
_atom_sites_solution_primary direct
_atom_sites_solution_secondary difmap
_audit_creation_method SHELXL-97
_cell_angle_alpha 64.771(4)
_cell_angle_beta 80.755(5)
_cell_angle_gamma 72.675(4)
_cell_formula_units_Z 2
_cell_length_a 6.9227(11)
_cell_length_b 11.540(2)
_cell_length_c 12.472(2)
_cell_measurement_reflns_used 4779
_cell_measurement_temperature 295(2)
_cell_measurement_theta_max 23.79
_cell_measurement_theta_min 2.10
_cell_volume 859.8(2)
_computing_cell_refinement 'APEX2 and SAINT-Plus (Bruker, 2004)'
_computing_data_collection 'APEX2 (Bruker, 2004)'
_computing_data_reduction 'SAINT-Plus and XPREP (Bruker, 2004)'
_computing_molecular_graphics 'ORTEP-3 (Farrugia, 1997) and <i>Mercury</i> (Macrae <i>et al.</i>, 2008)'
_computing_publication_material 'PLATON (Spek, 2009)'
_computing_structure_refinement 'SHELXL97 (Sheldrick, 2008)'
_computing_structure_solution 'SIR92 (Altomare <i>et al.</i>, 1993)'
_diffrn_ambient_temperature 295(2)
_diffrn_measured_fraction_theta_full 0.987
_diffrn_measured_fraction_theta_max 0.987
_diffrn_measurement_device_type 'Bruker Kappa APEXII CCD'
_diffrn_measurement_method '\w and \f scan'
_diffrn_radiation_monochromator graphite
_diffrn_radiation_source 'fine-focus sealed tube'
_diffrn_radiation_type MoK\a
_diffrn_radiation_wavelength 0.71073
_diffrn_reflns_av_R_equivalents 0.0323
_diffrn_reflns_av_sigmaI/netI 0.0267
_diffrn_reflns_limit_h_max 7
_diffrn_reflns_limit_h_min -7
_diffrn_reflns_limit_k_max 13
_diffrn_reflns_limit_k_min -13
_diffrn_reflns_limit_l_max 14
_diffrn_reflns_limit_l_min -14
_diffrn_reflns_number 12752
_diffrn_reflns_theta_full 23.98
_diffrn_reflns_theta_max 23.98
_diffrn_reflns_theta_min 2.10
_exptl_absorpt_coefficient_mu 0.072
_exptl_absorpt_correction_T_max 0.9858
_exptl_absorpt_correction_T_min 0.9187
_exptl_absorpt_correction_type multi-scan
_exptl_absorpt_process_details '(SADABS; Bruker, 2004)'
_exptl_crystal_colour colourless
_exptl_crystal_density_diffrn 1.187
_exptl_crystal_density_method 'not measured'
_exptl_crystal_description block
_exptl_crystal_F_000 332
_exptl_crystal_size_max 0.30
_exptl_crystal_size_mid 0.25
_exptl_crystal_size_min 0.20
_refine_diff_density_max 0.229
_refine_diff_density_min -0.176
_refine_ls_extinction_coef 0.020(4)
_refine_ls_extinction_expression Fc^*^=kFc[1+0.001xFc^2^\l^3^/sin(2\q)]^-1/4^
_refine_ls_extinction_method 'SHELXL97 (Sheldrick, 2008)'
_refine_ls_goodness_of_fit_ref 1.152
_refine_ls_hydrogen_treatment mixed
_refine_ls_matrix_type full
_refine_ls_number_parameters 217
_refine_ls_number_reflns 2659
_refine_ls_number_restraints 0
_refine_ls_restrained_S_all 1.152
_refine_ls_R_factor_all 0.0714
_refine_ls_R_factor_gt 0.0563
_refine_ls_shift/su_max 0.000
_refine_ls_shift/su_mean 0.000
_refine_ls_structure_factor_coef Fsqd
_refine_ls_weighting_details 'calc w=1/[\s^2^(Fo^2^)+(0.0562P)^2^+0.4957P] where P=(Fo^2^+2Fc^2^)/3'
_refine_ls_weighting_scheme calc
_refine_ls_wR_factor_gt 0.1414
_refine_ls_wR_factor_ref 0.1521
_reflns_number_gt 2123
_reflns_number_total 2659
_reflns_threshold_expression I>2sigma(I)
_cod_data_source_file lr2058.cif
_cod_data_source_block I
_cod_original_cell_volume 859.8(3)
_cod_database_code 2235552
_cod_database_fobs_code 2235552

loop_
_symmetry_equiv_pos_as_xyz
'x, y, z'
'-x, -y, -z'

loop_
_atom_site_type_symbol
_atom_site_label
_atom_site_fract_x
_atom_site_fract_y
_atom_site_fract_z
_atom_site_U_iso_or_equiv
_atom_site_adp_type
_atom_site_calc_flag
_atom_site_refinement_flags
_atom_site_occupancy
_atom_site_symmetry_multiplicity
C C1 0.7201(4) 0.4000(2) 0.1945(2) 0.0372(6) Uani d . 1 1
H H1 0.7165 0.4280 0.1087 0.045 Uiso calc R 1 1
C C2 0.9321(4) 0.3963(2) 0.2220(2) 0.0407(6) Uani d . 1 1
C C3 1.0898(4) 0.2903(2) 0.1901(2) 0.0435(6) Uani d . 1 1
C C4 1.0442(4) 0.1603(2) 0.2102(2) 0.0446(6) Uani d . 1 1
C C5 0.8169(4) 0.1810(2) 0.1951(2) 0.0386(6) Uani d . 1 1
H H5 0.7920 0.2263 0.1100 0.046 Uiso calc R 1 1
C C6 0.5498(4) 0.4960(2) 0.2302(2) 0.0394(6) Uani d . 1 1
C C7 0.4653(4) 0.4602(3) 0.3438(2) 0.0496(7) Uani d . 1 1
H H7 0.5133 0.3750 0.4003 0.059 Uiso calc R 1 1
C C8 0.3102(5) 0.5492(3) 0.3749(3) 0.0633(8) Uani d . 1 1
H H8 0.2544 0.5234 0.4518 0.076 Uiso calc R 1 1
C C9 0.2383(5) 0.6751(3) 0.2932(3) 0.0657(9) Uani d . 1 1
H H9 0.1351 0.7354 0.3144 0.079 Uiso calc R 1 1
C C10 0.3196(5) 0.7116(3) 0.1799(3) 0.0641(9) Uani d . 1 1
H H10 0.2705 0.7970 0.1239 0.077 Uiso calc R 1 1
C C11 0.4734(4) 0.6232(2) 0.1478(3) 0.0514(7) Uani d . 1 1
H H11 0.5265 0.6493 0.0703 0.062 Uiso calc R 1 1
C C12 0.7552(4) 0.0522(2) 0.2417(2) 0.0408(6) Uani d . 1 1
C C13 0.7551(4) -0.0084(3) 0.1664(3) 0.0533(7) Uani d . 1 1
H H13 0.7920 0.0311 0.0866 0.064 Uiso calc R 1 1
C C14 0.7008(5) -0.1267(3) 0.2086(3) 0.0647(9) Uani d . 1 1
H H14 0.7004 -0.1655 0.1568 0.078 Uiso calc R 1 1
C C15 0.6482(5) -0.1867(3) 0.3250(3) 0.0655(9) Uani d . 1 1
H H15 0.6137 -0.2669 0.3532 0.079 Uiso calc R 1 1
C C16 0.6461(4) -0.1284(3) 0.4009(3) 0.0597(8) Uani d . 1 1
H H16 0.6098 -0.1689 0.4807 0.072 Uiso calc R 1 1
C C17 0.6982(4) -0.0093(2) 0.3588(2) 0.0483(7) Uani d . 1 1
H H17 0.6945 0.0300 0.4108 0.058 Uiso calc R 1 1
C C18 0.9507(5) 0.3605(3) 0.3540(3) 0.0632(8) Uani d . 1 1
H H18A 0.9024 0.2832 0.4010 0.095 Uiso calc R 1 1
H H18B 0.8713 0.4332 0.3736 0.095 Uiso calc R 1 1
H H18C 1.0900 0.3429 0.3700 0.095 Uiso calc R 1 1
C C19 0.9807(4) 0.5297(3) 0.1504(3) 0.0569(8) Uani d . 1 1
H H19A 1.1159 0.5236 0.1653 0.085 Uiso calc R 1 1
H H19B 0.8867 0.5960 0.1733 0.085 Uiso calc R 1 1
H H19C 0.9702 0.5535 0.0675 0.085 Uiso calc R 1 1
C C20 1.1125(5) 0.0629(3) 0.3352(3) 0.0691(9) Uani d . 1 1
H H20A 1.2464 0.0646 0.3447 0.104 Uiso calc R 1 1
H H20B 1.1131 -0.0249 0.3467 0.104 Uiso calc R 1 1
H H20C 1.0207 0.0879 0.3927 0.104 Uiso calc R 1 1
C C21 1.1721(5) 0.1079(3) 0.1211(3) 0.0707(10) Uani d . 1 1
H H21A 1.1335 0.1695 0.0422 0.106 Uiso calc R 1 1
H H21B 1.1507 0.0238 0.1359 0.106 Uiso calc R 1 1
H H21C 1.3126 0.0973 0.1293 0.106 Uiso calc R 1 1
N N1 0.6901(3) 0.26610(18) 0.25244(18) 0.0388(5) Uani d . 1 1
O O1 1.2574(3) 0.30563(19) 0.1531(2) 0.0641(6) Uani d . 1 1
H H1A 0.554(4) 0.268(2) 0.251(2) 0.042(7) Uiso d . 1 1

loop_
_atom_site_aniso_label
_atom_site_aniso_U_11
_atom_site_aniso_U_22
_atom_site_aniso_U_33
_atom_site_aniso_U_12
_atom_site_aniso_U_13
_atom_site_aniso_U_23
C1 0.0395(14) 0.0324(12) 0.0436(14) -0.0100(10) -0.0031(10) -0.0179(11)
C2 0.0389(14) 0.0400(14) 0.0502(15) -0.0132(11) -0.0018(11) -0.0225(12)
C3 0.0344(15) 0.0428(14) 0.0531(15) -0.0111(11) -0.0032(11) -0.0179(12)
C4 0.0370(15) 0.0330(13) 0.0583(16) -0.0050(10) 0.0008(11) -0.0169(12)
C5 0.0393(14) 0.0320(12) 0.0441(14) -0.0047(10) -0.0036(10) -0.0171(11)
C6 0.0391(14) 0.0319(13) 0.0546(16) -0.0104(10) -0.0028(11) -0.0230(12)
C7 0.0482(16) 0.0434(15) 0.0598(17) -0.0111(12) 0.0030(13) -0.0254(13)
C8 0.0566(19) 0.073(2) 0.078(2) -0.0182(16) 0.0122(15) -0.0510(18)
C9 0.0520(19) 0.0570(19) 0.105(3) -0.0006(14) -0.0078(17) -0.055(2)
C10 0.063(2) 0.0361(15) 0.094(2) 0.0003(13) -0.0180(18) -0.0303(16)
C11 0.0548(17) 0.0365(14) 0.0644(18) -0.0099(12) -0.0086(13) -0.0207(13)
C12 0.0366(14) 0.0295(12) 0.0541(16) -0.0022(10) -0.0059(11) -0.0176(11)
C13 0.0601(19) 0.0417(15) 0.0627(18) -0.0091(13) -0.0059(14) -0.0266(14)
C14 0.070(2) 0.0442(17) 0.093(2) -0.0083(14) -0.0144(18) -0.0399(17)
C15 0.0576(19) 0.0381(16) 0.102(3) -0.0130(13) -0.0099(17) -0.0264(17)
C16 0.0537(19) 0.0442(16) 0.073(2) -0.0170(13) -0.0043(14) -0.0122(15)
C17 0.0473(16) 0.0415(14) 0.0591(17) -0.0146(12) -0.0013(12) -0.0211(13)
C18 0.0543(19) 0.086(2) 0.0630(19) -0.0170(16) -0.0097(14) -0.0406(17)
C19 0.0506(18) 0.0462(16) 0.085(2) -0.0197(13) 0.0024(14) -0.0335(15)
C20 0.0489(18) 0.0526(18) 0.084(2) -0.0073(14) -0.0257(16) -0.0032(16)
C21 0.0541(19) 0.0559(18) 0.108(3) -0.0136(14) 0.0245(17) -0.0487(18)
N1 0.0331(12) 0.0320(11) 0.0558(13) -0.0103(8) 0.0015(9) -0.0217(9)
O1 0.0380(12) 0.0621(13) 0.0986(16) -0.0187(9) 0.0098(10) -0.0387(12)

loop_
_atom_type_symbol
_atom_type_description
_atom_type_scat_dispersion_real
_atom_type_scat_dispersion_imag
_atom_type_scat_source
C C 0.0033 0.0016 'International Tables Vol C Tables 4.2.6.8 and 6.1.1.4'
H H 0.0000 0.0000 'International Tables Vol C Tables 4.2.6.8 and 6.1.1.4'
N N 0.0061 0.0033 'International Tables Vol C Tables 4.2.6.8 and 6.1.1.4'
O O 0.0106 0.0060 'International Tables Vol C Tables 4.2.6.8 and 6.1.1.4'

loop_
_geom_angle_atom_site_label_1
_geom_angle_atom_site_label_2
_geom_angle_atom_site_label_3
_geom_angle
N1 C1 C6 110.46(19)
N1 C1 C2 109.22(19)
C6 C1 C2 113.51(18)
N1 C1 H1 107.8
C6 C1 H1 107.8
C2 C1 H1 107.8
C19 C2 C3 109.0(2)
C19 C2 C18 108.4(2)
C3 C2 C18 107.4(2)
C19 C2 C1 110.9(2)
C3 C2 C1 108.89(19)
C18 C2 C1 112.2(2)
O1 C3 C2 119.9(2)
O1 C3 C4 118.9(2)
C2 C3 C4 121.1(2)
C21 C4 C20 108.7(2)
C21 C4 C3 108.7(2)
C20 C4 C3 106.0(2)
C21 C4 C5 109.6(2)
C20 C4 C5 112.4(2)
C3 C4 C5 111.33(19)
N1 C5 C12 109.7(2)
N1 C5 C4 110.6(2)
C12 C5 C4 113.06(19)
N1 C5 H5 107.7
C12 C5 H5 107.7
C4 C5 H5 107.7
C7 C6 C11 118.1(2)
C7 C6 C1 121.7(2)
C11 C6 C1 120.2(2)
C6 C7 C8 120.9(3)
C6 C7 H7 119.5
C8 C7 H7 119.5
C9 C8 C7 120.3(3)
C9 C8 H8 119.8
C7 C8 H8 119.8
C8 C9 C10 119.4(3)
C8 C9 H9 120.3
C10 C9 H9 120.3
C9 C10 C11 120.7(3)
C9 C10 H10 119.6
C11 C10 H10 119.6
C10 C11 C6 120.5(3)
C10 C11 H11 119.7
C6 C11 H11 119.7
C17 C12 C13 117.6(2)
C17 C12 C5 121.9(2)
C13 C12 C5 120.5(2)
C14 C13 C12 120.9(3)
C14 C13 H13 119.6
C12 C13 H13 119.6
C15 C14 C13 120.5(3)
C15 C14 H14 119.8
C13 C14 H14 119.8
C14 C15 C16 119.7(3)
C14 C15 H15 120.2
C16 C15 H15 120.2
C15 C16 C17 120.0(3)
C15 C16 H16 120.0
C17 C16 H16 120.0
C12 C17 C16 121.4(3)
C12 C17 H17 119.3
C16 C17 H17 119.3
C2 C18 H18A 109.5
C2 C18 H18B 109.5
H18A C18 H18B 109.5
C2 C18 H18C 109.5
H18A C18 H18C 109.5
H18B C18 H18C 109.5
C2 C19 H19A 109.5
C2 C19 H19B 109.5
H19A C19 H19B 109.5
C2 C19 H19C 109.5
H19A C19 H19C 109.5
H19B C19 H19C 109.5
C4 C20 H20A 109.5
C4 C20 H20B 109.5
H20A C20 H20B 109.5
C4 C20 H20C 109.5
H20A C20 H20C 109.5
H20B C20 H20C 109.5
C4 C21 H21A 109.5
C4 C21 H21B 109.5
H21A C21 H21B 109.5
C4 C21 H21C 109.5
H21A C21 H21C 109.5
H21B C21 H21C 109.5
C5 N1 C1 111.10(19)
C5 N1 H1A 109.0(15)
C1 N1 H1A 111.2(15)

loop_
_geom_bond_atom_site_label_1
_geom_bond_atom_site_label_2
_geom_bond_distance
C1 N1 1.464(3)
C1 C6 1.513(3)
C1 C2 1.545(3)
C1 H1 0.9800
C2 C19 1.523(3)
C2 C3 1.525(3)
C2 C18 1.534(4)
C3 O1 1.213(3)
C3 C4 1.532(3)
C4 C21 1.523(4)
C4 C20 1.531(4)
C4 C5 1.550(3)
C5 N1 1.460(3)
C5 C12 1.514(3)
C5 H5 0.9800
C6 C7 1.378(4)
C6 C11 1.385(3)
C7 C8 1.381(4)
C7 H7 0.9300
C8 C9 1.367(4)
C8 H8 0.9300
C9 C10 1.367(5)
C9 H9 0.9300
C10 C11 1.378(4)
C10 H10 0.9300
C11 H11 0.9300
C12 C17 1.375(4)
C12 C13 1.390(4)
C13 C14 1.383(4)
C13 H13 0.9300
C14 C15 1.359(5)
C14 H14 0.9300
C15 C16 1.372(4)
C15 H15 0.9300
C16 C17 1.383(4)
C16 H16 0.9300
C17 H17 0.9300
C18 H18A 0.9600
C18 H18B 0.9600
C18 H18C 0.9600
C19 H19A 0.9600
C19 H19B 0.9600
C19 H19C 0.9600
C20 H20A 0.9600
C20 H20B 0.9600
C20 H20C 0.9600
C21 H21A 0.9600
C21 H21B 0.9600
C21 H21C 0.9600
N1 H1A 0.94(3)

loop_
_geom_hbond_atom_site_label_D
_geom_hbond_atom_site_label_H
_geom_hbond_atom_site_label_A
_geom_hbond_site_symmetry_A
_geom_hbond_distance_DH
_geom_hbond_distance_HA
_geom_hbond_distance_DA
_geom_hbond_angle_DHA
N1 H1A O1 1_455 0.94(3) 2.39(3) 3.258(3) 153(2)

loop_
_geom_torsion_atom_site_label_1
_geom_torsion_atom_site_label_2
_geom_torsion_atom_site_label_3
_geom_torsion_atom_site_label_4
_geom_torsion
N1 C1 C2 C19 172.5(2)
C6 C1 C2 C19 -63.7(3)
N1 C1 C2 C3 52.6(3)
C6 C1 C2 C3 176.3(2)
N1 C1 C2 C18 -66.1(3)
C6 C1 C2 C18 57.6(3)
C19 C2 C3 O1 25.8(3)
C18 C2 C3 O1 -91.4(3)
C1 C2 C3 O1 146.9(2)
C19 C2 C3 C4 -157.6(2)
C18 C2 C3 C4 85.2(3)
C1 C2 C3 C4 -36.5(3)
O1 C3 C4 C21 -30.6(3)
C2 C3 C4 C21 152.7(2)
O1 C3 C4 C20 86.0(3)
C2 C3 C4 C20 -90.6(3)
O1 C3 C4 C5 -151.4(2)
C2 C3 C4 C5 31.9(3)
C21 C4 C5 N1 -163.2(2)
C20 C4 C5 N1 75.8(3)
C3 C4 C5 N1 -42.9(3)
C21 C4 C5 C12 73.3(3)
C20 C4 C5 C12 -47.7(3)
C3 C4 C5 C12 -166.4(2)
N1 C1 C6 C7 37.7(3)
C2 C1 C6 C7 -85.3(3)
N1 C1 C6 C11 -141.9(2)
C2 C1 C6 C11 95.1(3)
C11 C6 C7 C8 -0.6(4)
C1 C6 C7 C8 179.8(2)
C6 C7 C8 C9 -0.3(4)
C7 C8 C9 C10 0.8(5)
C8 C9 C10 C11 -0.4(5)
C9 C10 C11 C6 -0.5(4)
C7 C6 C11 C10 1.0(4)
C1 C6 C11 C10 -179.4(2)
N1 C5 C12 C17 -37.9(3)
C4 C5 C12 C17 86.1(3)
N1 C5 C12 C13 142.3(2)
C4 C5 C12 C13 -93.7(3)
C17 C12 C13 C14 -0.4(4)
C5 C12 C13 C14 179.4(2)
C12 C13 C14 C15 -0.6(4)
C13 C14 C15 C16 0.9(5)
C14 C15 C16 C17 -0.2(4)
C13 C12 C17 C16 1.2(4)
C5 C12 C17 C16 -178.6(2)
C15 C16 C17 C12 -0.9(4)
C12 C5 N1 C1 -169.68(19)
C4 C5 N1 C1 64.9(2)
C6 C1 N1 C5 163.89(19)
C2 C1 N1 C5 -70.6(2)
